data_7721161
loop_
_publ_author_name
'Xia, Cheng-Cai'
'Fang, Li'
'Wang, Mengli'
'Yan, Xin'
'Wang, Wen-Zheng'

_publ_section_title
;
 Solvent-Directed Assembly of Ln and Ln-Co Complexes Based on a
 Pyridyl-Triazolyl Functionalized Nitronyl Nitroxide Radical: In Situ
 Reduction from NIT to IM and Magnetic Properties
;
_journal_name_full 'Dalton Transactions'
_journal_paper_doi 10.1039/D6DT01257D
_journal_year 2026
_chemical_formula_moiety 'C58 H40 Dy2 F36 N12 O16'
_chemical_formula_sum 'C58 H40 Dy2 F38 N12 O14'
_chemical_formula_weight 2176.02
_space_group_crystal_system monoclinic
_space_group_IT_number 15
_space_group_name_Hall '-C 2yc'
_space_group_name_H-M_alt 'C 1 2/c 1'
_atom_sites_solution_hydrogens geom
_atom_sites_solution_primary iterative
_audit_creation_date 2026-06-14
_audit_creation_method
;
Olex2 1.5-alpha
(compiled 2026.05.24 svn.rec792b02 for OlexSys, GUI svn.r7575)
;
_audit_update_record
;
2026-06-15 deposited with the CCDC.	2026-06-18 downloaded from the CCDC.
;
_cell_angle_alpha 90
_cell_angle_beta 97.415(2)
_cell_angle_gamma 90
_cell_formula_units_Z 4
_cell_length_a 19.7676(5)
_cell_length_b 13.3485(5)
_cell_length_c 31.5375(10)
_cell_measurement_reflns_used 9837
_cell_measurement_temperature 193.00
_cell_measurement_theta_max 25.33
_cell_measurement_theta_min 2.59
_cell_volume 8252.1(5)
_computing_molecular_graphics 'Olex2 1.5-alpha (Dolomanov et al., 2009)'
_computing_publication_material 'Olex2 1.5-alpha (Dolomanov et al., 2009)'
_computing_structure_refinement 'SHELXL 2018/3 (Sheldrick, 2015)'
_computing_structure_solution 'olex2.solve 1.5-alpha (Bourhis et al., 2015)'
_diffrn_ambient_temperature 193.00
_diffrn_measured_fraction_theta_full 0.996
_diffrn_measured_fraction_theta_max 0.994
_diffrn_measurement_device_type 'Bruker APEX-II CCD'
_diffrn_measurement_method '\f and \w scans'
_diffrn_radiation_type MoK\a
_diffrn_radiation_wavelength 0.71073
_diffrn_reflns_av_R_equivalents 0.0395
_diffrn_reflns_av_unetI/netI 0.0339
_diffrn_reflns_Laue_measured_fraction_full 0.996
_diffrn_reflns_Laue_measured_fraction_max 0.994
_diffrn_reflns_limit_h_max 19
_diffrn_reflns_limit_h_min -23
_diffrn_reflns_limit_k_max 15
_diffrn_reflns_limit_k_min -16
_diffrn_reflns_limit_l_max 37
_diffrn_reflns_limit_l_min -37
_diffrn_reflns_number 30079
_diffrn_reflns_point_group_measured_fraction_full 0.996
_diffrn_reflns_point_group_measured_fraction_max 0.994
_diffrn_reflns_theta_full 25.242
_diffrn_reflns_theta_max 25.339
_diffrn_reflns_theta_min 1.846
_diffrn_standards_number 0
_exptl_absorpt_coefficient_mu 1.946
_exptl_absorpt_correction_type none
_exptl_crystal_colour 'metallic dark blue'
_exptl_crystal_colour_lustre metallic
_exptl_crystal_colour_modifier dark
_exptl_crystal_colour_primary blue
_exptl_crystal_density_diffrn 1.751
_exptl_crystal_description block
_exptl_crystal_F_000 4232
_exptl_crystal_size_max 0.04
_exptl_crystal_size_mid 0.02
_exptl_crystal_size_min 0.02
_refine_diff_density_max 0.783
_refine_diff_density_min -0.816
_refine_diff_density_rms 0.082
_refine_ls_extinction_method none
_refine_ls_goodness_of_fit_ref 1.033
_refine_ls_hydrogen_treatment constr
_refine_ls_matrix_type full
_refine_ls_number_parameters 563
_refine_ls_number_reflns 7502
_refine_ls_number_restraints 6
_refine_ls_restrained_S_all 1.044
_refine_ls_R_factor_all 0.0376
_refine_ls_R_factor_gt 0.0326
_refine_ls_shift/su_max 0.002
_refine_ls_shift/su_mean 0.000
_refine_ls_structure_factor_coef Fsqd
_refine_ls_weighting_details 'w=1/[\s^2^(Fo^2^)+(0.0360P)^2^+31.8595P] where P=(Fo^2^+2Fc^2^)/3'
_refine_ls_weighting_scheme calc
_refine_ls_wR_factor_gt 0.0808
_refine_ls_wR_factor_ref 0.0844
_reflns_Friedel_coverage 0.000
_reflns_number_gt 6652
_reflns_number_total 7502
_reflns_threshold_expression 'I > 2\s(I)'
_cod_data_source_file d6dt01257d2.cif
_cod_data_source_block 3Dy
_cod_original_sg_symbol_H-M C2/c
_cod_database_code 7721161
_shelx_shelxl_version_number 2018/3
_shelx_space_group_comment
;
The symmetry employed for this shelxl refinement is uniquely defined
by the following loop, which should always be used as a source of
symmetry information in preference to the above space-group names.
They are only intended as comments.
;
_shelx_estimated_absorpt_t_max 0.962
_shelx_estimated_absorpt_t_min 0.926
_olex2_refinement_description
;
1. Fixed Uiso
 At 1.2 times of:
  All C(H) groups
 At 1.5 times of:
  All C(H,H,H) groups
2. Uiso/Uaniso restraints and constraints
Uanis(F2) \\sim Ueq, Uanis(F2) \\sim Ueq: with sigma of 0.01 and sigma for
terminal atoms of 0.02
3.a Aromatic/amide H refined with riding coordinates:
 C42(H00K), C40(H7), C39(H00V), C56(H00W), C51(H00X), C43(H014), C46(H01B),
 C38(H01D)
3.b Idealised Me refined as rotating group:
 C32(H01a,H01c,H01e), C30(H01f,H01g,H01h), C34(H01i,H01j,H01k), C33(H01l,H01m,
 H01n)
;
_platon_squeeze_void_probe_radius 1.20
_olex2_submission_special_instructions 'No special instructions were received'

loop_
_space_group_symop_operation_xyz
'x, y, z'
'-x, y, -z+1/2'
'x+1/2, y+1/2, z'
'-x+1/2, y+1/2, -z+1/2'
'-x, -y, -z'
'x, -y, z-1/2'
'-x+1/2, -y+1/2, -z'
'x+1/2, -y+1/2, z-1/2'

loop_
_atom_site_label
_atom_site_type_symbol
_atom_site_fract_x
_atom_site_fract_y
_atom_site_fract_z
_atom_site_U_iso_or_equiv
_atom_site_adp_type
_atom_site_occupancy
_atom_site_site_symmetry_order
_atom_site_calc_flag
_atom_site_refinement_flags_posn
_atom_site_refinement_flags_adp
_atom_site_refinement_flags_occupancy
_atom_site_disorder_assembly
_atom_site_disorder_group
Dy1 Dy 0.68303(2) 0.40432(2) 0.62919(2) 0.02950(7) Uani 1 1 d . . . . .
O4 O 0.56455(13) 0.39800(19) 0.61060(8) 0.0361(6) Uani 1 1 d . . . . .
O5 O 0.78539(13) 0.4376(2) 0.60007(9) 0.0410(6) Uani 1 1 d . . . . .
O6 O 0.77294(13) 0.3589(2) 0.68029(9) 0.0390(6) Uani 1 1 d . . . . .
O2 O 0.69764(13) 0.28845(18) 0.57608(8) 0.0355(6) Uani 1 1 d . . . . .
O8 O 0.63941(14) 0.4414(2) 0.69265(9) 0.0404(6) Uani 1 1 d . . . . .
O3 O 0.64380(13) 0.24973(19) 0.65524(9) 0.0399(6) Uani 1 1 d . . . . .
O7 O 0.72394(15) 0.5611(2) 0.65303(9) 0.0447(7) Uani 1 1 d . . . . .
N4 N 0.40700(15) 0.3606(2) 0.47089(10) 0.0345(7) Uani 1 1 d . . . . .
O1 O 0.59705(17) -0.0134(2) 0.53465(12) 0.0609(9) Uani 1 1 d . . . . .
F00B F 0.64683(16) 0.0989(2) 0.70765(11) 0.0752(9) Uani 1 1 d . . . . .
N3 N 0.52103(16) 0.3519(2) 0.49776(10) 0.0332(7) Uani 1 1 d . . . . .
N1 N 0.64097(17) 0.0503(2) 0.54959(11) 0.0403(8) Uani 1 1 d . . . . .
N6 N 0.34960(16) 0.4711(2) 0.43045(10) 0.0365(7) Uani 1 1 d . . . . .
N2 N 0.68800(16) 0.1928(2) 0.56958(10) 0.0335(7) Uani 1 1 d . . . . .
F00G F 0.78516(18) 0.7428(2) 0.72756(11) 0.0788(9) Uani 1 1 d . . . . .
F00H F 0.43872(15) 0.4332(3) 0.57438(10) 0.0834(10) Uani 1 1 d . . . . .
F00I F 0.84012(19) 0.6727(3) 0.68236(14) 0.0993(13) Uani 1 1 d . . . . .
F00J F 0.5930(2) 0.3933(3) 0.76335(11) 0.0918(12) Uani 1 1 d . . . . .
C00K C 0.4105(2) 0.4471(3) 0.44976(12) 0.0338(8) Uani 1 1 d . . . . .
H00K H 0.450797 0.485327 0.448844 0.041 Uiso 1 1 calc R U . . .
F00L F 0.83234(19) 0.3782(3) 0.76141(10) 0.0930(11) Uani 1 1 d . . . . .
C00M C 0.63115(19) 0.1510(3) 0.55079(12) 0.0318(8) Uani 1 1 d . . . . .
N5 N 0.34157(16) 0.3248(3) 0.46498(12) 0.0456(8) Uani 1 1 d . . . . .
C00O C 0.46100(18) 0.3050(3) 0.49328(11) 0.0306(8) Uani 1 1 d . . . . .
F00P F 0.92739(18) 0.4038(3) 0.74221(12) 0.1050(15) Uani 1 1 d . . . . .
F00Q F 0.8676(2) 0.5716(4) 0.56762(17) 0.135(2) Uani 1 1 d . . . . .
C00R C 0.4505(2) 0.2089(3) 0.50702(14) 0.0404(9) Uani 1 1 d . . . . .
H00R H 0.406373 0.179365 0.503161 0.049 Uiso 1 1 calc R U . . .
C00S C 0.51812(19) 0.3508(3) 0.62511(12) 0.0378(9) Uani 1 1 d . . . . .
C00T C 0.56972(18) 0.2034(3) 0.53211(11) 0.0308(8) Uani 1 1 d . . . . .
C00U C 0.8350(2) 0.3831(3) 0.68691(13) 0.0388(9) Uani 1 1 d . . . . .
C00V C 0.57369(19) 0.3015(3) 0.51722(11) 0.0324(8) Uani 1 1 d . . . . .
H00V H 0.616812 0.333933 0.521318 0.039 Uiso 1 1 calc R U . . .
C00W C 0.5242(2) 0.2688(3) 0.65201(14) 0.0470(10) Uani 1 1 d . . . . .
H00W H 0.484614 0.242539 0.662177 0.056 Uiso 1 1 calc R U . . .
C00X C 0.8730(2) 0.4281(4) 0.65856(15) 0.0498(11) Uani 1 1 d . . . . .
H00X H 0.919199 0.445290 0.667804 0.060 Uiso 1 1 calc R U . . .
C00Y C 0.5871(2) 0.2240(3) 0.66452(14) 0.0418(9) Uani 1 1 d . . . . .
F00Z F 0.7539(3) 0.7608(3) 0.66088(14) 0.1238(18) Uani 1 1 d . . . . .
F010 F 0.6684(2) 0.4752(5) 0.79781(11) 0.155(3) Uani 1 1 d . . . . .
F011 F 0.95479(16) 0.5055(4) 0.60268(13) 0.136(2) Uani 1 1 d . . . . .
C012 C 0.8454(2) 0.4487(3) 0.61695(14) 0.0460(10) Uani 1 1 d . . . . .
F013 F 0.5536(3) 0.0586(3) 0.6738(2) 0.175(3) Uani 1 1 d . . . . .
C014 C 0.3098(2) 0.3936(3) 0.44116(15) 0.0454(10) Uani 1 1 d . . . . .
H014 H 0.262219 0.390378 0.431794 0.055 Uiso 1 1 calc R U . . .
C015 C 0.6586(2) 0.4967(3) 0.72347(13) 0.0407(9) Uani 1 1 d . . . . .
C016 C 0.7467(2) 0.1211(3) 0.57734(14) 0.0411(9) Uani 1 1 d . . . . .
F018 F 0.8942(3) 0.4263(5) 0.55322(14) 0.1349(19) Uani 1 1 d . . . . .
F019 F 0.5570(3) 0.1506(4) 0.72752(18) 0.157(3) Uani 1 1 d . . . . .
C01A C 0.7328(2) 0.6033(3) 0.68885(15) 0.0437(10) Uani 1 1 d . . . . .
C01B C 0.7055(2) 0.5750(3) 0.72507(14) 0.0463(10) Uani 1 1 d . . . . .
H01B H 0.718773 0.609078 0.751277 0.056 Uiso 1 1 calc R U . . .
C01D C 0.5064(2) 0.1572(3) 0.52661(14) 0.0398(9) Uani 1 1 d . . . . .
H01D H 0.501573 0.090449 0.536250 0.048 Uiso 1 1 calc R U . . .
F01E F 0.8803(3) 0.2603(3) 0.73430(13) 0.1193(16) Uani 1 1 d . . . . .
C01F C 0.5867(3) 0.1306(4) 0.6935(2) 0.0682(15) Uani 1 1 d . . . . .
C01G C 0.7864(2) 0.1404(4) 0.62080(16) 0.0569(12) Uani 1 1 d . . . . .
H01A H 0.755283 0.138799 0.642600 0.085 Uiso 1 1 calc R U . . .
H01C H 0.808239 0.206321 0.620908 0.085 Uiso 1 1 calc R U . . .
H01E H 0.821400 0.088620 0.627090 0.085 Uiso 1 1 calc R U . . .
C01H C 0.8699(2) 0.3561(4) 0.73135(16) 0.0531(11) Uani 1 1 d . . . . .
C01I C 0.7087(2) 0.0184(3) 0.57245(16) 0.0533(12) Uani 1 1 d . . . . .
C01J C 0.6239(3) 0.4778(4) 0.76340(15) 0.0563(12) Uani 1 1 d . . . . .
F01K F 0.5813(3) 0.5455(3) 0.7691(2) 0.165(3) Uani 1 1 d . . . . .
F01L F 0.4289(3) 0.4545(5) 0.63765(13) 0.168(3) Uani 1 1 d . . . . .
C01M C 0.7905(3) 0.1417(4) 0.54179(18) 0.0665(14) Uani 1 1 d . . . . .
H01F H 0.806798 0.211024 0.543895 0.100 Uiso 1 1 calc R U . . .
H01G H 0.763115 0.131253 0.513946 0.100 Uiso 1 1 calc R U . . .
H01H H 0.829573 0.095920 0.544719 0.100 Uiso 1 1 calc R U . . .
F01N F 0.39944(18) 0.3238(4) 0.6100(2) 0.183(3) Uani 1 1 d . U . . .
C01O C 0.4460(2) 0.3916(4) 0.61162(16) 0.0544(12) Uani 1 1 d . . . . .
C01P C 0.8918(3) 0.4892(6) 0.5856(2) 0.082(2) Uani 1 1 d . . . . .
C01Q C 0.7787(3) 0.6962(4) 0.68998(17) 0.0614(13) Uani 1 1 d . . . . .
C01S C 0.6930(4) -0.0245(5) 0.6151(2) 0.104(3) Uani 1 1 d . . . . .
H01I H 0.734742 -0.052417 0.630857 0.156 Uiso 1 1 calc R U . . .
H01J H 0.658614 -0.077530 0.609766 0.156 Uiso 1 1 calc R U . . .
H01K H 0.675481 0.028806 0.632091 0.156 Uiso 1 1 calc R U . . .
C01T C 0.7389(3) -0.0602(5) 0.5468(3) 0.105(3) Uani 1 1 d . . . . .
H01L H 0.744764 -0.033069 0.518638 0.158 Uiso 1 1 calc R U . . .
H01M H 0.708317 -0.118248 0.543293 0.158 Uiso 1 1 calc R U . . .
H01N H 0.783296 -0.080787 0.561673 0.158 Uiso 1 1 calc R U . . .

loop_
_atom_site_aniso_label
_atom_site_aniso_U_11
_atom_site_aniso_U_22
_atom_site_aniso_U_33
_atom_site_aniso_U_23
_atom_site_aniso_U_13
_atom_site_aniso_U_12
Dy1 0.02670(10) 0.02927(10) 0.03158(11) 0.00140(7) 0.00011(7) -0.00290(7)
O4 0.0293(14) 0.0412(15) 0.0375(14) 0.0053(11) 0.0031(11) -0.0001(11)
O5 0.0315(14) 0.0494(16) 0.0413(15) 0.0041(13) 0.0021(12) -0.0067(12)
O6 0.0326(14) 0.0406(15) 0.0422(15) 0.0076(12) -0.0013(12) -0.0054(12)
O2 0.0417(15) 0.0268(13) 0.0366(14) -0.0010(11) -0.0001(12) 0.0004(11)
O8 0.0364(15) 0.0449(15) 0.0400(15) -0.0070(13) 0.0058(12) -0.0067(12)
O3 0.0327(14) 0.0345(14) 0.0525(17) 0.0042(12) 0.0055(13) -0.0048(11)
O7 0.0524(18) 0.0361(14) 0.0445(17) 0.0008(13) 0.0022(14) -0.0089(13)
N4 0.0292(16) 0.0313(16) 0.0416(18) 0.0050(14) -0.0006(14) -0.0013(13)
O1 0.058(2) 0.0338(16) 0.087(2) -0.0047(16) -0.0069(18) -0.0008(15)
F00B 0.0636(19) 0.072(2) 0.086(2) 0.0390(16) -0.0059(17) -0.0008(15)
N3 0.0349(17) 0.0285(15) 0.0344(16) 0.0054(13) -0.0015(13) -0.0035(13)
N1 0.0419(19) 0.0272(16) 0.050(2) 0.0024(14) -0.0011(16) 0.0054(14)
N6 0.0327(16) 0.0329(16) 0.0417(18) 0.0054(14) -0.0039(14) -0.0012(13)
N2 0.0381(17) 0.0304(16) 0.0308(16) 0.0021(12) -0.0001(13) 0.0061(13)
F00G 0.091(2) 0.0569(17) 0.086(2) -0.0259(16) 0.0022(18) -0.0268(16)
F00H 0.0420(15) 0.145(3) 0.0630(19) 0.031(2) 0.0044(14) 0.0284(18)
F00I 0.083(2) 0.074(2) 0.149(4) -0.036(2) 0.046(2) -0.0395(19)
F00J 0.132(3) 0.084(2) 0.067(2) -0.0063(17) 0.042(2) -0.036(2)
C00K 0.037(2) 0.0277(18) 0.035(2) 0.0041(15) -0.0011(16) -0.0007(15)
F00L 0.079(2) 0.150(3) 0.0460(18) 0.0069(19) -0.0081(17) -0.002(2)
C00M 0.036(2) 0.0269(18) 0.0329(19) 0.0040(15) 0.0059(16) 0.0028(15)
N5 0.0284(16) 0.0454(19) 0.062(2) 0.0162(17) 0.0033(16) -0.0031(15)
C00O 0.0323(18) 0.0274(17) 0.0313(18) 0.0015(14) 0.0008(15) 0.0020(15)
F00P 0.059(2) 0.160(4) 0.084(2) 0.038(2) -0.0363(18) -0.044(2)
F00Q 0.076(3) 0.166(4) 0.167(4) 0.112(4) 0.031(3) -0.014(3)
C00R 0.0310(19) 0.033(2) 0.057(3) 0.0073(18) 0.0055(18) -0.0032(16)
C00S 0.032(2) 0.045(2) 0.036(2) -0.0019(17) 0.0052(16) 0.0007(17)
C00T 0.0326(19) 0.0280(17) 0.0319(18) 0.0016(14) 0.0050(15) 0.0019(15)
C00U 0.034(2) 0.034(2) 0.046(2) 0.0024(17) -0.0049(18) -0.0021(16)
C00V 0.0314(19) 0.0315(18) 0.0337(19) 0.0016(15) 0.0023(15) -0.0012(15)
C00W 0.034(2) 0.055(3) 0.054(3) 0.012(2) 0.0100(19) -0.0054(19)
C00X 0.029(2) 0.063(3) 0.055(3) 0.012(2) -0.0056(19) -0.012(2)
C00Y 0.039(2) 0.037(2) 0.049(2) 0.0018(18) 0.0031(18) -0.0067(18)
F00Z 0.175(4) 0.057(2) 0.121(3) 0.035(2) -0.053(3) -0.049(2)
F010 0.122(4) 0.305(7) 0.0389(19) -0.018(3) 0.011(2) -0.089(4)
F011 0.0423(18) 0.257(6) 0.106(3) 0.082(3) 0.0023(18) -0.047(3)
C012 0.032(2) 0.053(3) 0.052(3) 0.011(2) 0.0067(19) -0.0057(19)
F013 0.167(5) 0.076(3) 0.240(6) 0.083(3) -0.133(5) -0.073(3)
C014 0.031(2) 0.046(2) 0.058(3) 0.014(2) -0.0007(19) -0.0028(18)
C015 0.037(2) 0.045(2) 0.039(2) -0.0020(18) -0.0003(17) 0.0049(18)
C016 0.040(2) 0.035(2) 0.046(2) 0.0003(17) -0.0023(18) 0.0122(17)
F018 0.113(4) 0.226(6) 0.077(3) 0.017(3) 0.053(3) 0.008(3)
F019 0.140(4) 0.177(5) 0.175(5) 0.125(4) 0.104(4) 0.066(4)
C01A 0.047(2) 0.032(2) 0.050(3) -0.0021(18) -0.004(2) -0.0013(17)
C01B 0.053(3) 0.045(2) 0.040(2) -0.0080(18) 0.001(2) -0.004(2)
C01D 0.038(2) 0.0271(18) 0.054(2) 0.0116(17) 0.0066(19) 0.0016(16)
F01E 0.178(4) 0.065(2) 0.098(3) 0.023(2) -0.044(3) 0.033(2)
C01F 0.048(3) 0.062(3) 0.095(4) 0.029(3) 0.007(3) -0.011(3)
C01G 0.051(3) 0.051(3) 0.062(3) -0.002(2) -0.017(2) 0.014(2)
C01H 0.043(2) 0.056(3) 0.057(3) 0.013(2) -0.008(2) -0.005(2)
C01I 0.054(3) 0.033(2) 0.066(3) -0.004(2) -0.016(2) 0.012(2)
C01J 0.060(3) 0.062(3) 0.048(3) -0.016(2) 0.013(2) -0.008(2)
F01K 0.210(5) 0.090(3) 0.237(6) 0.047(3) 0.182(5) 0.065(3)
F01L 0.141(4) 0.285(7) 0.074(3) -0.028(3) 0.004(3) 0.159(5)
C01M 0.058(3) 0.073(3) 0.072(3) 0.008(3) 0.023(3) 0.024(3)
F01N 0.0357(18) 0.166(5) 0.335(8) 0.140(5) -0.022(3) -0.011(2)
C01O 0.030(2) 0.077(3) 0.059(3) 0.015(2) 0.016(2) 0.007(2)
C01P 0.039(3) 0.133(6) 0.074(4) 0.041(4) 0.006(3) -0.015(3)
C01Q 0.074(4) 0.040(2) 0.067(3) -0.006(2) -0.005(3) -0.013(2)
C01S 0.135(6) 0.071(4) 0.093(5) 0.048(4) -0.036(4) -0.038(4)
C01T 0.063(4) 0.069(4) 0.173(7) -0.063(4) -0.028(4) 0.034(3)

loop_
_atom_type_symbol
_atom_type_description
_atom_type_scat_dispersion_real
_atom_type_scat_dispersion_imag
_atom_type_scat_source
C C 0.0033 0.0016 'International Tables Vol C Tables 4.2.6.8 and 6.1.1.4'
H H 0.0000 0.0000 'International Tables Vol C Tables 4.2.6.8 and 6.1.1.4'
Dy Dy -0.1892 4.4098 'International Tables Vol C Tables 4.2.6.8 and 6.1.1.4'
F F 0.0171 0.0103 'International Tables Vol C Tables 4.2.6.8 and 6.1.1.4'
N N 0.0061 0.0033 'International Tables Vol C Tables 4.2.6.8 and 6.1.1.4'
O O 0.0106 0.0060 'International Tables Vol C Tables 4.2.6.8 and 6.1.1.4'

loop_
_geom_angle_atom_site_label_1
_geom_angle_atom_site_label_2
_geom_angle_atom_site_label_3
_geom_angle
_geom_angle_site_symmetry_1
_geom_angle_site_symmetry_3
_geom_angle_publ_flag
O4 Dy1 O5 141.84(9) . . ?
O4 Dy1 O3 72.31(9) . . ?
O4 Dy1 N6 71.74(9) . 5_666 ?
O5 Dy1 O3 128.83(10) . . ?
O5 Dy1 N6 74.77(10) . 5_666 ?
O6 Dy1 O4 144.71(9) . . ?
O6 Dy1 O5 72.69(9) . . ?
O6 Dy1 O2 99.86(9) . . ?
O6 Dy1 O8 78.14(10) . . ?
O6 Dy1 O3 77.80(9) . . ?
O6 Dy1 O7 78.94(10) . . ?
O6 Dy1 N6 141.89(10) . 5_666 ?
O2 Dy1 O4 90.50(9) . . ?
O2 Dy1 O5 69.75(10) . . ?
O2 Dy1 O8 148.60(9) . . ?
O2 Dy1 O3 75.46(9) . . ?
O2 Dy1 O7 139.35(10) . . ?
O2 Dy1 N6 86.85(10) . 5_666 ?
O8 Dy1 O4 75.75(9) . . ?
O8 Dy1 O5 136.18(10) . . ?
O8 Dy1 O3 73.49(10) . . ?
O8 Dy1 O7 71.59(10) . . ?
O8 Dy1 N6 114.27(10) . 5_666 ?
O3 Dy1 N6 139.52(10) . 5_666 ?
O7 Dy1 O4 114.02(10) . . ?
O7 Dy1 O5 71.26(10) . . ?
O7 Dy1 O3 141.18(10) . . ?
O7 Dy1 N6 72.21(10) . 5_666 ?
C00S O4 Dy1 133.3(2) . . ?
C012 O5 Dy1 132.1(3) . . ?
C00U O6 Dy1 133.6(3) . . ?
N2 O2 Dy1 137.4(2) . . ?
C015 O8 Dy1 133.6(3) . . ?
C00Y O3 Dy1 131.5(3) . . ?
C01A O7 Dy1 134.0(3) . . ?
C00K N4 N5 110.0(3) . . ?
C00K N4 C00O 128.2(3) . . ?
N5 N4 C00O 121.6(3) . . ?
C00V N3 C00O 116.5(3) . . ?
O1 N1 C00M 125.6(3) . . ?
O1 N1 C01I 121.2(3) . . ?
C00M N1 C01I 112.9(3) . . ?
C00K N6 Dy1 129.4(2) . 5_666 ?
C00K N6 C014 102.8(3) . . ?
C014 N6 Dy1 125.5(3) . 5_666 ?
O2 N2 C00M 125.6(3) . . ?
O2 N2 C016 120.4(3) . . ?
C00M N2 C016 113.5(3) . . ?
N4 C00K H00K 125.1 . . ?
N6 C00K N4 109.7(3) . . ?
N6 C00K H00K 125.1 . . ?
N1 C00M C00T 125.3(3) . . ?
N2 C00M N1 108.2(3) . . ?
N2 C00M C00T 126.4(3) . . ?
C014 N5 N4 102.1(3) . . ?
N3 C00O N4 114.2(3) . . ?
N3 C00O C00R 124.9(3) . . ?
C00R C00O N4 120.8(3) . . ?
C00O C00R H00R 121.3 . . ?
C00O C00R C01D 117.5(4) . . ?
C01D C00R H00R 121.3 . . ?
O4 C00S C00W 128.0(4) . . ?
O4 C00S C01O 114.9(4) . . ?
C00W C00S C01O 117.1(4) . . ?
C00V C00T C00M 120.4(3) . . ?
C01D C00T C00M 121.9(3) . . ?
C01D C00T C00V 117.7(3) . . ?
O6 C00U C00X 127.3(4) . . ?
O6 C00U C01H 114.0(4) . . ?
C00X C00U C01H 118.7(4) . . ?
N3 C00V C00T 123.9(3) . . ?
N3 C00V H00V 118.0 . . ?
C00T C00V H00V 118.0 . . ?
C00S C00W H00W 119.4 . . ?
C00S C00W C00Y 121.3(4) . . ?
C00Y C00W H00W 119.4 . . ?
C00U C00X H00X 119.3 . . ?
C00U C00X C012 121.4(4) . . ?
C012 C00X H00X 119.3 . . ?
O3 C00Y C00W 128.0(4) . . ?
O3 C00Y C01F 115.8(4) . . ?
C00W C00Y C01F 116.2(4) . . ?
O5 C012 C00X 128.4(4) . . ?
O5 C012 C01P 112.5(4) . . ?
C00X C012 C01P 119.1(4) . . ?
N6 C014 H014 122.3 . . ?
N5 C014 N6 115.3(4) . . ?
N5 C014 H014 122.3 . . ?
O8 C015 C01B 127.5(4) . . ?
O8 C015 C01J 115.1(4) . . ?
C01B C015 C01J 117.4(4) . . ?
N2 C016 C01G 109.8(3) . . ?
N2 C016 C01I 101.1(3) . . ?
N2 C016 C01M 105.4(3) . . ?
C01G C016 C01I 115.3(4) . . ?
C01G C016 C01M 111.0(4) . . ?
C01M C016 C01I 113.4(4) . . ?
O7 C01A C01B 126.9(4) . . ?
O7 C01A C01Q 113.4(4) . . ?
C01B C01A C01Q 119.7(4) . . ?
C015 C01B H01B 119.8 . . ?
C01A C01B C015 120.3(4) . . ?
C01A C01B H01B 119.8 . . ?
C00R C01D C00T 119.5(3) . . ?
C00R C01D H01D 120.3 . . ?
C00T C01D H01D 120.3 . . ?
F00B C01F C00Y 113.3(4) . . ?
F00B C01F F019 105.9(5) . . ?
F013 C01F F00B 108.3(5) . . ?
F013 C01F C00Y 111.1(5) . . ?
F013 C01F F019 107.1(6) . . ?
F019 C01F C00Y 110.9(5) . . ?
C016 C01G H01A 109.5 . . ?
C016 C01G H01C 109.5 . . ?
C016 C01G H01E 109.5 . . ?
H01A C01G H01C 109.5 . . ?
H01A C01G H01E 109.5 . . ?
H01C C01G H01E 109.5 . . ?
F00L C01H C00U 112.4(4) . . ?
F00P C01H F00L 104.8(4) . . ?
F00P C01H C00U 113.6(4) . . ?
F01E C01H F00L 105.7(5) . . ?
F01E C01H F00P 109.6(5) . . ?
F01E C01H C00U 110.4(4) . . ?
N1 C01I C016 100.8(3) . . ?
N1 C01I C01S 105.0(5) . . ?
C01S C01I C016 113.1(4) . . ?
C01T C01I N1 109.4(4) . . ?
C01T C01I C016 116.7(5) . . ?
C01T C01I C01S 110.7(5) . . ?
F00J C01J F010 104.3(5) . . ?
F00J C01J C015 114.1(4) . . ?
F010 C01J C015 111.4(4) . . ?
F01K C01J F00J 107.6(5) . . ?
F01K C01J F010 106.8(5) . . ?
F01K C01J C015 112.2(5) . . ?
C016 C01M H01F 109.5 . . ?
C016 C01M H01G 109.5 . . ?
C016 C01M H01H 109.5 . . ?
H01F C01M H01G 109.5 . . ?
H01F C01M H01H 109.5 . . ?
H01G C01M H01H 109.5 . . ?
F00H C01O C00S 113.3(3) . . ?
F01L C01O F00H 107.5(5) . . ?
F01L C01O C00S 112.2(4) . . ?
F01L C01O F01N 104.2(5) . . ?
F01N C01O F00H 105.7(5) . . ?
F01N C01O C00S 113.3(4) . . ?
F00Q C01P F011 108.4(6) . . ?
F00Q C01P C012 111.3(5) . . ?
F00Q C01P F018 104.4(6) . . ?
F011 C01P C012 114.2(5) . . ?
F011 C01P F018 107.1(6) . . ?
F018 C01P C012 110.9(5) . . ?
F00G C01Q C01A 112.8(4) . . ?
F00I C01Q F00G 107.0(4) . . ?
F00I C01Q F00Z 107.6(5) . . ?
F00I C01Q C01A 111.3(4) . . ?
F00Z C01Q F00G 107.5(4) . . ?
F00Z C01Q C01A 110.5(4) . . ?
C01I C01S H01I 109.5 . . ?
C01I C01S H01J 109.5 . . ?
C01I C01S H01K 109.5 . . ?
H01I C01S H01J 109.5 . . ?
H01I C01S H01K 109.5 . . ?
H01J C01S H01K 109.5 . . ?
C01I C01T H01L 109.5 . . ?
C01I C01T H01M 109.5 . . ?
C01I C01T H01N 109.5 . . ?
H01L C01T H01M 109.5 . . ?
H01L C01T H01N 109.5 . . ?
H01M C01T H01N 109.5 . . ?

loop_
_geom_bond_atom_site_label_1
_geom_bond_atom_site_label_2
_geom_bond_distance
_geom_bond_site_symmetry_2
_geom_bond_publ_flag
Dy1 O4 2.341(3) . ?
Dy1 O5 2.370(3) . ?
Dy1 O6 2.320(3) . ?
Dy1 O2 2.325(2) . ?
Dy1 O8 2.332(3) . ?
Dy1 O3 2.387(3) . ?
Dy1 O7 2.333(3) . ?
Dy1 N6 2.531(3) 5_666 ?
O4 C00S 1.248(5) . ?
O5 C012 1.244(5) . ?
O6 C00U 1.260(5) . ?
O2 N2 1.303(4) . ?
O8 C015 1.240(5) . ?
O3 C00Y 1.242(5) . ?
O7 C01A 1.254(5) . ?
N4 C00K 1.339(5) . ?
N4 N5 1.369(4) . ?
N4 C00O 1.413(5) . ?
O1 N1 1.262(4) . ?
F00B C01F 1.286(6) . ?
N3 C00O 1.333(5) . ?
N3 C00V 1.322(5) . ?
N1 C00M 1.360(5) . ?
N1 C01I 1.498(5) . ?
N6 C00K 1.316(5) . ?
N6 C014 1.369(5) . ?
N2 C00M 1.324(5) . ?
N2 C016 1.500(5) . ?
F00G C01Q 1.330(6) . ?
F00H C01O 1.290(5) . ?
F00I C01Q 1.306(6) . ?
F00J C01J 1.283(6) . ?
C00K H00K 0.9500 . ?
F00L C01H 1.310(6) . ?
C00M C00T 1.458(5) . ?
N5 C014 1.296(5) . ?
C00O C00R 1.378(5) . ?
F00P C01H 1.310(5) . ?
F00Q C01P 1.299(8) . ?
C00R H00R 0.9500 . ?
C00R C01D 1.380(5) . ?
C00S C00W 1.380(6) . ?
C00S C01O 1.534(6) . ?
C00T C00V 1.396(5) . ?
C00T C01D 1.386(5) . ?
C00U C00X 1.378(6) . ?
C00U C01H 1.523(6) . ?
C00V H00V 0.9500 . ?
C00W H00W 0.9500 . ?
C00W C00Y 1.391(6) . ?
C00X H00X 0.9500 . ?
C00X C012 1.383(6) . ?
C00Y C01F 1.547(6) . ?
F00Z C01Q 1.308(6) . ?
F010 C01J 1.306(6) . ?
F011 C01P 1.310(6) . ?
C012 C01P 1.533(6) . ?
F013 C01F 1.277(7) . ?
C014 H014 0.9500 . ?
C015 C01B 1.395(6) . ?
C015 C01J 1.530(6) . ?
C016 C01G 1.511(6) . ?
C016 C01I 1.560(6) . ?
C016 C01M 1.527(6) . ?
F018 C01P 1.327(9) . ?
F019 C01F 1.315(8) . ?
C01A C01B 1.377(6) . ?
C01A C01Q 1.535(6) . ?
C01B H01B 0.9500 . ?
C01D H01D 0.9500 . ?
F01E C01H 1.296(6) . ?
C01G H01A 0.9800 . ?
C01G H01C 0.9800 . ?
C01G H01E 0.9800 . ?
C01I C01S 1.532(8) . ?
C01I C01T 1.495(7) . ?
C01J F01K 1.263(6) . ?
F01L C01O 1.251(6) . ?
C01M H01F 0.9800 . ?
C01M H01G 0.9800 . ?
C01M H01H 0.9800 . ?
F01N C01O 1.287(6) . ?
C01S H01I 0.9800 . ?
C01S H01J 0.9800 . ?
C01S H01K 0.9800 . ?
C01T H01L 0.9800 . ?
C01T H01M 0.9800 . ?
C01T H01N 0.9800 . ?

loop_
_geom_torsion_atom_site_label_1
_geom_torsion_atom_site_label_2
_geom_torsion_atom_site_label_3
_geom_torsion_atom_site_label_4
_geom_torsion
_geom_torsion_site_symmetry_1
_geom_torsion_site_symmetry_2
_geom_torsion_site_symmetry_3
_geom_torsion_site_symmetry_4
_geom_torsion_publ_flag
Dy1 O4 C00S C00W -15.6(6) . . . . ?
Dy1 O4 C00S C01O 163.2(3) . . . . ?
Dy1 O5 C012 C00X 12.1(7) . . . . ?
Dy1 O5 C012 C01P -168.8(4) . . . . ?
Dy1 O6 C00U C00X -17.5(7) . . . . ?
Dy1 O6 C00U C01H 163.9(3) . . . . ?
Dy1 O2 N2 C00M 89.8(4) . . . . ?
Dy1 O2 N2 C016 -99.9(4) . . . . ?
Dy1 O8 C015 C01B 17.5(7) . . . . ?
Dy1 O8 C015 C01J -165.0(3) . . . . ?
Dy1 O3 C00Y C00W 18.8(7) . . . . ?
Dy1 O3 C00Y C01F -161.2(3) . . . . ?
Dy1 O7 C01A C01B -16.2(7) . . . . ?
Dy1 O7 C01A C01Q 164.6(3) . . . . ?
Dy1 N6 C00K N4 -163.4(2) 5_666 . . . ?
Dy1 N6 C014 N5 163.5(3) 5_666 . . . ?
O4 C00S C00W C00Y -4.0(7) . . . . ?
O4 C00S C01O F00H 30.7(6) . . . . ?
O4 C00S C01O F01L -91.2(6) . . . . ?
O4 C00S C01O F01N 151.1(5) . . . . ?
O5 C012 C01P F00Q 54.4(8) . . . . ?
O5 C012 C01P F011 177.5(6) . . . . ?
O5 C012 C01P F018 -61.4(6) . . . . ?
O6 C00U C00X C012 -2.6(8) . . . . ?
O6 C00U C01H F00L -44.0(6) . . . . ?
O6 C00U C01H F00P -162.8(4) . . . . ?
O6 C00U C01H F01E 73.7(5) . . . . ?
O2 N2 C00M N1 179.5(3) . . . . ?
O2 N2 C00M C00T 2.9(6) . . . . ?
O2 N2 C016 C01G 49.3(5) . . . . ?
O2 N2 C016 C01I 171.4(3) . . . . ?
O2 N2 C016 C01M -70.3(4) . . . . ?
O8 C015 C01B C01A 4.7(7) . . . . ?
O8 C015 C01J F00J 16.3(6) . . . . ?
O8 C015 C01J F010 134.0(5) . . . . ?
O8 C015 C01J F01K -106.3(6) . . . . ?
O3 C00Y C01F F00B 7.0(7) . . . . ?
O3 C00Y C01F F013 -115.2(6) . . . . ?
O3 C00Y C01F F019 125.8(5) . . . . ?
O7 C01A C01B C015 -5.4(7) . . . . ?
O7 C01A C01Q F00G 177.1(4) . . . . ?
O7 C01A C01Q F00I -62.7(6) . . . . ?
O7 C01A C01Q F00Z 56.8(6) . . . . ?
N4 N5 C014 N6 1.0(5) . . . . ?
N4 C00O C00R C01D 176.5(4) . . . . ?
O1 N1 C00M N2 178.6(4) . . . . ?
O1 N1 C00M C00T -4.8(6) . . . . ?
O1 N1 C01I C016 171.1(4) . . . . ?
O1 N1 C01I C01S -71.2(5) . . . . ?
O1 N1 C01I C01T 47.6(6) . . . . ?
N3 C00O C00R C01D -0.5(6) . . . . ?
N1 C00M C00T C00V -150.2(4) . . . . ?
N1 C00M C00T C01D 26.7(6) . . . . ?
N2 C00M C00T C00V 25.8(6) . . . . ?
N2 C00M C00T C01D -157.3(4) . . . . ?
N2 C016 C01I N1 17.3(4) . . . . ?
N2 C016 C01I C01S -94.2(5) . . . . ?
N2 C016 C01I C01T 135.7(5) . . . . ?
C00K N4 N5 C014 -1.1(5) . . . . ?
C00K N4 C00O N3 8.8(6) . . . . ?
C00K N4 C00O C00R -168.6(4) . . . . ?
C00K N6 C014 N5 -0.4(5) . . . . ?
C00M N1 C01I C016 -14.7(5) . . . . ?
C00M N1 C01I C01S 103.0(4) . . . . ?
C00M N1 C01I C01T -138.2(5) . . . . ?
C00M N2 C016 C01G -139.3(4) . . . . ?
C00M N2 C016 C01I -17.1(4) . . . . ?
C00M N2 C016 C01M 101.1(4) . . . . ?
C00M C00T C00V N3 176.1(3) . . . . ?
C00M C00T C01D C00R -177.1(4) . . . . ?
N5 N4 C00K N6 0.9(5) . . . . ?
N5 N4 C00O N3 -177.4(3) . . . . ?
N5 N4 C00O C00R 5.2(6) . . . . ?
C00O N4 C00K N6 175.3(3) . . . . ?
C00O N4 N5 C014 -175.9(4) . . . . ?
C00O N3 C00V C00T 1.3(5) . . . . ?
C00O C00R C01D C00T 0.8(6) . . . . ?
C00S C00W C00Y O3 1.9(8) . . . . ?
C00S C00W C00Y C01F -178.0(5) . . . . ?
C00U C00X C012 O5 5.0(8) . . . . ?
C00U C00X C012 C01P -174.0(5) . . . . ?
C00V N3 C00O N4 -177.8(3) . . . . ?
C00V N3 C00O C00R -0.5(6) . . . . ?
C00V C00T C01D C00R -0.1(6) . . . . ?
C00W C00S C01O F00H -150.4(5) . . . . ?
C00W C00S C01O F01L 87.7(6) . . . . ?
C00W C00S C01O F01N -30.0(7) . . . . ?
C00W C00Y C01F F00B -173.1(5) . . . . ?
C00W C00Y C01F F013 64.8(7) . . . . ?
C00W C00Y C01F F019 -54.2(7) . . . . ?
C00X C00U C01H F00L 137.3(5) . . . . ?
C00X C00U C01H F00P 18.5(7) . . . . ?
C00X C00U C01H F01E -105.0(5) . . . . ?
C00X C012 C01P F00Q -126.4(6) . . . . ?
C00X C012 C01P F011 -3.3(9) . . . . ?
C00X C012 C01P F018 117.8(6) . . . . ?
C014 N6 C00K N4 -0.3(4) . . . . ?
C016 N2 C00M N1 8.6(4) . . . . ?
C016 N2 C00M C00T -168.0(3) . . . . ?
C01B C015 C01J F00J -166.0(4) . . . . ?
C01B C015 C01J F010 -48.3(6) . . . . ?
C01B C015 C01J F01K 71.4(6) . . . . ?
C01B C01A C01Q F00G -2.2(7) . . . . ?
C01B C01A C01Q F00I 118.0(5) . . . . ?
C01B C01A C01Q F00Z -122.6(5) . . . . ?
C01D C00T C00V N3 -1.0(6) . . . . ?
C01G C016 C01I N1 135.6(4) . . . . ?
C01G C016 C01I C01S 24.1(6) . . . . ?
C01G C016 C01I C01T -106.0(5) . . . . ?
C01H C00U C00X C012 175.9(4) . . . . ?
C01I N1 C00M N2 4.7(4) . . . . ?
C01I N1 C00M C00T -178.7(4) . . . . ?
C01J C015 C01B C01A -172.7(4) . . . . ?
C01M C016 C01I N1 -94.9(4) . . . . ?
C01M C016 C01I C01S 153.5(5) . . . . ?
C01M C016 C01I C01T 23.5(6) . . . . ?
C01O C00S C00W C00Y 177.3(4) . . . . ?
C01Q C01A C01B C015 173.8(4) . . . . ?

loop_
_platon_squeeze_void_nr
_platon_squeeze_void_average_x
_platon_squeeze_void_average_y
_platon_squeeze_void_average_z
_platon_squeeze_void_volume
_platon_squeeze_void_count_electrons
_platon_squeeze_void_content
1 0.020 0.226 0.640 124 41 ' '
2 0.980 0.226 0.860 124 41 ' '
3 0.520 0.274 0.140 124 41 ' '
4 0.480 0.274 0.360 125 41 ' '
5 0.812 0.250 0.045 7 0 ' '
6 0.187 0.250 0.455 7 0 ' '
7 0.312 0.250 0.545 7 0 ' '
8 0.687 0.250 0.955 7 0 ' '
9 0.520 0.726 0.640 124 41 ' '
10 0.480 0.726 0.860 124 41 ' '
11 0.020 0.774 0.140 124 41 ' '
12 0.980 0.774 0.360 125 41 ' '
13 0.312 0.750 0.045 7 0 ' '
14 0.687 0.750 0.455 7 0 ' '
15 0.812 0.750 0.545 7 0 ' '
16 0.187 0.750 0.955 7 0 ' '
